data_4075995
loop_
_publ_author_name
'Evans, William J.'
'Perotti, Jeremy M.'
'Kozimor, Stosh A.'
'Champagne, Timothy M.'
'Davis, Benjamin L.'
'Nyce, Gregory W.'
'Fujimoto, Cy H.'
'Clark, Robert D.'
'Johnston, Matthew A.'
'Ziller, Joseph W.'

_publ_section_title
;
 Synthesis and Comparative \h1-Alkyl and Sterically Induced Reduction
 Reactivity of (C5Me5)3Ln Complexes of La, Ce, Pr, Nd, and Sm
;
_journal_issue 16
_journal_name_full Organometallics
_journal_page_first 3916
_journal_paper_doi 10.1021/om050402l
_journal_volume 24
_journal_year 2005
_chemical_formula_sum 'C60 H90 I3 Sm3'
_chemical_formula_weight 1643.07
_chemical_name_systematic
; 
 ? 
;
_space_group_IT_number 15
_symmetry_cell_setting monoclinic
_symmetry_space_group_name_Hall '-C 2yc'
_symmetry_space_group_name_H-M 'C 1 2/c 1'
_atom_sites_solution_hydrogens geom
_atom_sites_solution_primary direct
_atom_sites_solution_secondary difmap
_audit_creation_method SHELXTL
_cell_angle_alpha 90.00
_cell_angle_beta 107.9360(10)
_cell_angle_gamma 90.00
_cell_formula_units_Z 4
_cell_length_a 21.9414(13)
_cell_length_b 14.3377(9)
_cell_length_c 20.4157(12)
_cell_measurement_temperature 158(2)
_cell_volume 6110.4(6)
_computing_cell_refinement 'Bruker SMART/SAINT'
_computing_data_collection 'Bruker SMART'
_computing_data_reduction 'Bruker SHELXTL'
_computing_molecular_graphics 'Bruker SHELXTL'
_computing_publication_material 'Bruker SHELXTL'
_computing_structure_refinement 'Bruker SHELXTL'
_computing_structure_solution 'Bruker SHELXTL'
_diffrn_ambient_temperature 158(2)
_diffrn_measured_fraction_theta_full 0.977
_diffrn_measured_fraction_theta_max 0.977
_diffrn_measurement_device_type 'CCD area detector'
_diffrn_measurement_method 'phi and omega scans'
_diffrn_radiation_monochromator graphite
_diffrn_radiation_source 'sealed tube'
_diffrn_radiation_type MoK\a
_diffrn_radiation_wavelength 0.71073
_diffrn_reflns_av_R_equivalents 0.0334
_diffrn_reflns_av_sigmaI/netI 0.0260
_diffrn_reflns_limit_h_max 29
_diffrn_reflns_limit_h_min -29
_diffrn_reflns_limit_k_max 19
_diffrn_reflns_limit_k_min -18
_diffrn_reflns_limit_l_max 27
_diffrn_reflns_limit_l_min -27
_diffrn_reflns_number 32250
_diffrn_reflns_theta_full 28.31
_diffrn_reflns_theta_max 28.31
_diffrn_reflns_theta_min 1.72
_diffrn_standards_decay_% '< 1.0'
_exptl_absorpt_coefficient_mu 4.395
_exptl_absorpt_correction_T_max 0.5398
_exptl_absorpt_correction_T_min 0.3725
_exptl_absorpt_correction_type numerical
_exptl_absorpt_process_details 'Bruker SADABS'
_exptl_crystal_colour 'dark red'
_exptl_crystal_density_diffrn 1.786
_exptl_crystal_density_meas ?
_exptl_crystal_density_method 'not measured'
_exptl_crystal_description Irregular
_exptl_crystal_F_000 3180
_exptl_crystal_size_max 0.28
_exptl_crystal_size_mid 0.21
_exptl_crystal_size_min 0.16
_refine_diff_density_max 2.094
_refine_diff_density_min -0.916
_refine_diff_density_rms 0.140
_refine_ls_extinction_method none
_refine_ls_goodness_of_fit_ref 1.068
_refine_ls_hydrogen_treatment constr
_refine_ls_matrix_type full
_refine_ls_number_parameters 299
_refine_ls_number_reflns 7434
_refine_ls_number_restraints 0
_refine_ls_restrained_S_all 1.068
_refine_ls_R_factor_all 0.0356
_refine_ls_R_factor_gt 0.0278
_refine_ls_shift/su_max 0.002
_refine_ls_shift/su_mean 0.000
_refine_ls_structure_factor_coef Fsqd
_refine_ls_weighting_details 'calc w=1/[\s^2^(Fo^2^)+(0.0390P)^2^+21.8609P] where P=(Fo^2^+2Fc^2^)/3'
_refine_ls_weighting_scheme calc
_refine_ls_wR_factor_gt 0.0702
_refine_ls_wR_factor_ref 0.0747
_reflns_number_gt 6517
_reflns_number_total 7434
_reflns_threshold_expression >2sigma(I)
_cod_data_source_file om050402lsi20050518_041127.cif
_cod_data_source_block jp1_(260802)
_cod_depositor_comments
;
The following automatic conversions were performed:

'_symmetry_cell_setting' value 'Monoclinic' changed to 'monoclinic'
according to /home/saulius/struct/CIF-dictionaries/cif_core.dic
dictionary named 'cif_core.dic' version 2.4.1 from 2010-06-29.

Automatic conversion script
Id: cif_fix_values 1715 2011-07-08 13:25:40Z adriana 

The following automatic conversions were performed:

'_exptl_crystal_density_meas' value 'none' was changed to '?' - the
value is perceived as not measured.

Automatic conversion script
Id: cif_fix_values 3008 2015-01-20 13:52:24Z robertas 
;
_cod_original_sg_symbol_H-M C2/c
_cod_database_code 4075995

loop_
_symmetry_equiv_pos_as_xyz
'x, y, z'
'-x, y, -z+1/2'
'x+1/2, y+1/2, z'
'-x+1/2, y+1/2, -z+1/2'
'-x, -y, -z'
'x, -y, z-1/2'
'-x+1/2, -y+1/2, -z'
'x+1/2, -y+1/2, z-1/2'

loop_
_atom_site_label
_atom_site_type_symbol
_atom_site_fract_x
_atom_site_fract_y
_atom_site_fract_z
_atom_site_U_iso_or_equiv
_atom_site_adp_type
_atom_site_occupancy
_atom_site_symmetry_multiplicity
_atom_site_calc_flag
_atom_site_refinement_flags
Sm1 Sm 0.5000 0.912441(16) 0.2500 0.02248(7) Uani 1 2 d S
Sm2 Sm 0.370124(8) 0.538579(12) 0.135124(9) 0.02003(6) Uani 1 1 d .
I1 I 0.409603(12) 0.749297(16) 0.169162(14) 0.02962(7) Uani 1 1 d .
I2 I 0.5000 0.48181(3) 0.2500 0.02821(8) Uani 1 2 d S
C1 C 0.5599(2) 0.9039(3) 0.1520(2) 0.0303(8) Uani 1 1 d .
C2 C 0.60677(19) 0.9409(3) 0.2102(2) 0.0314(9) Uani 1 1 d .
C3 C 0.5870(2) 1.0304(3) 0.2239(3) 0.0402(10) Uani 1 1 d .
C4 C 0.5284(2) 1.0502(3) 0.1737(3) 0.0434(11) Uani 1 1 d .
C5 C 0.5102(2) 0.9714(3) 0.1290(2) 0.0381(10) Uani 1 1 d .
C6 C 0.5652(2) 0.8136(3) 0.1166(3) 0.0435(11) Uani 1 1 d .
H6A H 0.5262 0.8039 0.0778 0.065 Uiso 1 1 calc R
H6B H 0.5703 0.7619 0.1493 0.065 Uiso 1 1 calc R
H6C H 0.6024 0.8161 0.0997 0.065 Uiso 1 1 calc R
C7 C 0.6714(2) 0.9001(4) 0.2465(3) 0.0434(11) Uani 1 1 d .
H7A H 0.6743 0.8374 0.2285 0.065 Uiso 1 1 calc R
H7B H 0.6772 0.8963 0.2960 0.065 Uiso 1 1 calc R
H7C H 0.7048 0.9398 0.2387 0.065 Uiso 1 1 calc R
C8 C 0.6291(3) 1.0961(4) 0.2756(4) 0.0632(16) Uani 1 1 d .
H8A H 0.6056 1.1540 0.2766 0.095 Uiso 1 1 calc R
H8B H 0.6676 1.1102 0.2627 0.095 Uiso 1 1 calc R
H8C H 0.6415 1.0671 0.3213 0.095 Uiso 1 1 calc R
C9 C 0.4975(3) 1.1450(4) 0.1576(4) 0.0670(17) Uani 1 1 d .
H9A H 0.4569 1.1393 0.1204 0.101 Uiso 1 1 calc R
H9B H 0.5262 1.1870 0.1433 0.101 Uiso 1 1 calc R
H9C H 0.4894 1.1701 0.1988 0.101 Uiso 1 1 calc R
C10 C 0.4527(3) 0.9644(4) 0.0645(3) 0.0571(15) Uani 1 1 d .
H10A H 0.4259 1.0200 0.0606 0.086 Uiso 1 1 calc R
H10B H 0.4277 0.9088 0.0674 0.086 Uiso 1 1 calc R
H10C H 0.4675 0.9597 0.0240 0.086 Uiso 1 1 calc R
C11 C 0.4423(2) 0.5352(3) 0.05029(19) 0.0260(8) Uani 1 1 d .
C12 C 0.4178(2) 0.4433(3) 0.0504(2) 0.0329(9) Uani 1 1 d .
C13 C 0.3513(2) 0.4445(3) 0.0146(2) 0.0357(10) Uani 1 1 d .
C14 C 0.3337(2) 0.5381(3) -0.0066(2) 0.0343(9) Uani 1 1 d .
C15 C 0.3902(2) 0.5931(3) 0.01505(19) 0.0271(8) Uani 1 1 d .
C16 C 0.5106(2) 0.5648(3) 0.0795(2) 0.0337(9) Uani 1 1 d .
H16A H 0.5368 0.5112 0.1012 0.050 Uiso 1 1 calc R
H16B H 0.5139 0.6138 0.1140 0.050 Uiso 1 1 calc R
H16C H 0.5260 0.5890 0.0425 0.050 Uiso 1 1 calc R
C17 C 0.4557(3) 0.3556(3) 0.0774(2) 0.0460(12) Uani 1 1 d .
H17A H 0.5006 0.3720 0.1005 0.069 Uiso 1 1 calc R
H17B H 0.4532 0.3133 0.0390 0.069 Uiso 1 1 calc R
H17C H 0.4379 0.3247 0.1103 0.069 Uiso 1 1 calc R
C18 C 0.3107(3) 0.3599(4) -0.0112(3) 0.0555(15) Uani 1 1 d .
H18A H 0.2665 0.3792 -0.0345 0.083 Uiso 1 1 calc R
H18B H 0.3117 0.3192 0.0277 0.083 Uiso 1 1 calc R
H18C H 0.3274 0.3259 -0.0436 0.083 Uiso 1 1 calc R
C19 C 0.2711(3) 0.5727(5) -0.0542(3) 0.0569(15) Uani 1 1 d .
H19A H 0.2730 0.6406 -0.0589 0.085 Uiso 1 1 calc R
H19B H 0.2365 0.5567 -0.0352 0.085 Uiso 1 1 calc R
H19C H 0.2629 0.5434 -0.0994 0.085 Uiso 1 1 calc R
C20 C 0.3946(2) 0.6922(3) -0.0071(2) 0.0351(9) Uani 1 1 d .
H20A H 0.3515 0.7160 -0.0306 0.053 Uiso 1 1 calc R
H20B H 0.4204 0.6945 -0.0387 0.053 Uiso 1 1 calc R
H20C H 0.4148 0.7308 0.0334 0.053 Uiso 1 1 calc R
C21 C 0.30777(18) 0.5475(3) 0.2312(2) 0.0255(8) Uani 1 1 d .
C22 C 0.32197(17) 0.4515(3) 0.2275(2) 0.0240(7) Uani 1 1 d .
C23 C 0.28560(19) 0.4179(3) 0.1619(2) 0.0276(8) Uani 1 1 d .
C24 C 0.24785(19) 0.4927(3) 0.1250(2) 0.0326(9) Uani 1 1 d .
C25 C 0.26246(18) 0.5733(3) 0.1678(2) 0.0312(9) Uani 1 1 d .
C26 C 0.3313(2) 0.6080(3) 0.2940(2) 0.0379(10) Uani 1 1 d .
H26A H 0.3624 0.5733 0.3307 0.057 Uiso 1 1 calc R
H26B H 0.2950 0.6264 0.3097 0.057 Uiso 1 1 calc R
H26C H 0.3518 0.6639 0.2827 0.057 Uiso 1 1 calc R
C27 C 0.3582(2) 0.3906(3) 0.2862(2) 0.0327(9) Uani 1 1 d .
H27A H 0.3796 0.4295 0.3261 0.049 Uiso 1 1 calc R
H27B H 0.3902 0.3544 0.2727 0.049 Uiso 1 1 calc R
H27C H 0.3283 0.3480 0.2983 0.049 Uiso 1 1 calc R
C28 C 0.2797(3) 0.3162(3) 0.1423(3) 0.0424(11) Uani 1 1 d .
H28A H 0.2522 0.3097 0.0946 0.064 Uiso 1 1 calc R
H28B H 0.2608 0.2821 0.1729 0.064 Uiso 1 1 calc R
H28C H 0.3222 0.2908 0.1468 0.064 Uiso 1 1 calc R
C29 C 0.1919(2) 0.4860(4) 0.0603(3) 0.0520(14) Uani 1 1 d .
H29A H 0.1748 0.5486 0.0463 0.078 Uiso 1 1 calc R
H29B H 0.1584 0.4471 0.0688 0.078 Uiso 1 1 calc R
H29C H 0.2060 0.4581 0.0236 0.078 Uiso 1 1 calc R
C30 C 0.2301(2) 0.6664(3) 0.1500(3) 0.0483(12) Uani 1 1 d .
H30A H 0.2011 0.6648 0.1027 0.072 Uiso 1 1 calc R
H30B H 0.2625 0.7149 0.1540 0.072 Uiso 1 1 calc R
H30C H 0.2056 0.6802 0.1817 0.072 Uiso 1 1 calc R

loop_
_atom_site_aniso_label
_atom_site_aniso_U_11
_atom_site_aniso_U_22
_atom_site_aniso_U_33
_atom_site_aniso_U_23
_atom_site_aniso_U_13
_atom_site_aniso_U_12
Sm1 0.01761(12) 0.01223(11) 0.03450(15) 0.000 0.00348(10) 0.000
Sm2 0.01966(9) 0.01647(9) 0.02091(9) -0.00069(6) 0.00178(7) -0.00314(6)
I1 0.03132(14) 0.02025(12) 0.03724(14) -0.00710(9) 0.01049(11) -0.00732(9)
I2 0.01985(16) 0.03576(19) 0.02550(17) 0.000 0.00181(13) 0.000
C1 0.028(2) 0.0277(19) 0.036(2) 0.0082(16) 0.0112(17) -0.0058(15)
C2 0.0250(19) 0.030(2) 0.040(2) 0.0065(17) 0.0116(17) -0.0067(16)
C3 0.038(2) 0.027(2) 0.053(3) 0.0044(19) 0.010(2) -0.0116(17)
C4 0.043(3) 0.022(2) 0.064(3) 0.015(2) 0.015(2) 0.0006(18)
C5 0.027(2) 0.040(2) 0.042(2) 0.0198(19) 0.0029(18) -0.0016(17)
C6 0.045(3) 0.039(3) 0.050(3) 0.001(2) 0.021(2) -0.008(2)
C7 0.020(2) 0.054(3) 0.055(3) 0.014(2) 0.0100(19) -0.0035(18)
C8 0.056(3) 0.043(3) 0.091(5) -0.017(3) 0.022(3) -0.027(3)
C9 0.074(4) 0.031(3) 0.097(5) 0.025(3) 0.027(4) 0.013(3)
C10 0.041(3) 0.072(4) 0.046(3) 0.028(3) -0.005(2) -0.005(2)
C11 0.033(2) 0.0240(18) 0.0229(18) -0.0007(14) 0.0113(16) 0.0004(15)
C12 0.054(3) 0.0207(18) 0.0250(19) -0.0031(15) 0.0141(19) 0.0013(17)
C13 0.051(3) 0.031(2) 0.0225(19) -0.0073(16) 0.0075(18) -0.0154(19)
C14 0.038(2) 0.036(2) 0.0218(18) 0.0015(16) -0.0013(17) -0.0095(17)
C15 0.035(2) 0.0241(18) 0.0197(17) 0.0019(14) 0.0053(15) -0.0005(15)
C16 0.036(2) 0.035(2) 0.031(2) 0.0034(17) 0.0119(18) 0.0032(17)
C17 0.080(4) 0.023(2) 0.040(2) 0.0027(18) 0.024(2) 0.012(2)
C18 0.078(4) 0.046(3) 0.040(3) -0.017(2) 0.015(3) -0.032(3)
C19 0.044(3) 0.079(4) 0.036(3) 0.017(3) -0.005(2) -0.020(3)
C20 0.045(2) 0.028(2) 0.029(2) 0.0112(16) 0.0069(18) 0.0019(17)
C21 0.0206(17) 0.0232(18) 0.035(2) -0.0007(15) 0.0116(15) -0.0022(13)
C22 0.0187(17) 0.0240(18) 0.0273(18) 0.0036(14) 0.0040(14) -0.0034(13)
C23 0.0257(19) 0.0241(19) 0.031(2) 0.0022(15) 0.0060(16) -0.0080(14)
C24 0.0212(18) 0.036(2) 0.036(2) 0.0084(17) 0.0015(16) -0.0090(16)
C25 0.0194(18) 0.028(2) 0.045(2) 0.0092(17) 0.0085(17) -0.0011(14)
C26 0.044(3) 0.034(2) 0.040(2) -0.0092(19) 0.020(2) -0.0073(19)
C27 0.027(2) 0.035(2) 0.034(2) 0.0106(17) 0.0066(17) -0.0028(16)
C28 0.055(3) 0.026(2) 0.046(3) -0.0040(19) 0.016(2) -0.0150(19)
C29 0.030(2) 0.067(3) 0.045(3) 0.016(3) -0.009(2) -0.014(2)
C30 0.029(2) 0.039(3) 0.076(4) 0.018(2) 0.014(2) 0.0115(19)

loop_
_atom_type_symbol
_atom_type_description
_atom_type_scat_dispersion_real
_atom_type_scat_dispersion_imag
_atom_type_scat_source
C C 0.0033 0.0016 'International Tables Vol C Tables 4.2.6.8 and 6.1.1.4'
H H 0.0000 0.0000 'International Tables Vol C Tables 4.2.6.8 and 6.1.1.4'
I I -0.4742 1.8119 'International Tables Vol C Tables 4.2.6.8 and 6.1.1.4'
Sm Sm -0.1638 3.4418 'International Tables Vol C Tables 4.2.6.8 and 6.1.1.4'

loop_
_geom_angle_atom_site_label_1
_geom_angle_atom_site_label_2
_geom_angle_atom_site_label_3
_geom_angle
_geom_angle_site_symmetry_1
_geom_angle_site_symmetry_3
I1 Sm1 Cnt1 109.7 . .
I1 Sm1 Cnt1 104.1 . 2_655
Cnt1 Sm1 Cnt1 133.5 . 2_655
C5 Sm1 C5 143.3(2) . 2_655
C5 Sm1 C4 113.53(16) . 2_655
C5 Sm1 C4 30.77(15) 2_655 2_655
C5 Sm1 C4 30.77(15) . .
C5 Sm1 C4 113.53(16) 2_655 .
C4 Sm1 C4 86.1(2) 2_655 .
C5 Sm1 C1 152.76(13) . 2_655
C5 Sm1 C1 30.62(13) 2_655 2_655
C4 Sm1 C1 50.12(14) 2_655 2_655
C4 Sm1 C1 135.02(14) . 2_655
C5 Sm1 C1 30.62(13) . .
C5 Sm1 C1 152.76(13) 2_655 .
C4 Sm1 C1 135.02(14) 2_655 .
C4 Sm1 C1 50.12(14) . .
C1 Sm1 C1 174.81(17) 2_655 .
C5 Sm1 C3 50.38(14) . .
C5 Sm1 C3 104.29(15) 2_655 .
C4 Sm1 C3 87.64(15) 2_655 .
C4 Sm1 C3 30.02(15) . .
C1 Sm1 C3 134.46(14) 2_655 .
C1 Sm1 C3 49.90(14) . .
C5 Sm1 C3 104.29(15) . 2_655
C5 Sm1 C3 50.38(14) 2_655 2_655
C4 Sm1 C3 30.02(15) 2_655 2_655
C4 Sm1 C3 87.64(15) . 2_655
C1 Sm1 C3 49.90(14) 2_655 2_655
C1 Sm1 C3 134.46(14) . 2_655
C3 Sm1 C3 103.2(2) . 2_655
C5 Sm1 C2 50.08(13) . .
C5 Sm1 C2 123.21(13) 2_655 .
C4 Sm1 C2 115.59(14) 2_655 .
C4 Sm1 C2 49.47(14) . .
C1 Sm1 C2 151.51(13) 2_655 .
C1 Sm1 C2 30.07(13) . .
C3 Sm1 C2 29.91(14) . .
C3 Sm1 C2 132.97(14) 2_655 .
C5 Sm1 C2 123.21(13) . 2_655
C5 Sm1 C2 50.08(13) 2_655 2_655
C4 Sm1 C2 49.47(14) 2_655 2_655
C4 Sm1 C2 115.59(14) . 2_655
C1 Sm1 C2 30.07(13) 2_655 2_655
C1 Sm1 C2 151.51(13) . 2_655
C3 Sm1 C2 132.97(14) . 2_655
C3 Sm1 C2 29.91(14) 2_655 2_655
C2 Sm1 C2 162.84(18) . 2_655
C5 Sm1 I1 88.25(10) . .
C5 Sm1 I1 119.58(10) 2_655 .
C4 Sm1 I1 128.23(11) 2_655 .
C4 Sm1 I1 117.11(12) . .
C1 Sm1 I1 89.02(9) 2_655 .
C1 Sm1 I1 87.16(9) . .
C3 Sm1 I1 135.89(11) . .
C3 Sm1 I1 101.26(10) 2_655 .
C2 Sm1 I1 114.20(9) . .
C2 Sm1 I1 79.02(9) 2_655 .
C5 Sm1 I1 119.58(10) . 2_655
C5 Sm1 I1 88.25(10) 2_655 2_655
C4 Sm1 I1 117.11(12) 2_655 2_655
C4 Sm1 I1 128.23(11) . 2_655
C1 Sm1 I1 87.16(9) 2_655 2_655
C1 Sm1 I1 89.02(9) . 2_655
C3 Sm1 I1 101.26(10) . 2_655
C3 Sm1 I1 135.89(11) 2_655 2_655
C2 Sm1 I1 79.02(9) . 2_655
C2 Sm1 I1 114.20(9) 2_655 2_655
I1 Sm1 I1 85.293(12) . 2_655
I1 Sm2 Cnt2 104.5 . .
I1 Sm2 Cnt3 110.0 . .
I2 Sm2 Cnt2 106.5 . .
I2 Sm2 Cnt3 105.4 . .
Cnt2 Sm2 Cnt3 133.4 . .
C12 Sm2 C11 30.91(12) . .
C12 Sm2 C25 143.86(14) . .
C11 Sm2 C25 154.29(13) . .
C12 Sm2 C24 113.88(14) . .
C11 Sm2 C24 135.59(13) . .
C25 Sm2 C24 30.58(13) . .
C12 Sm2 C23 103.51(13) . .
C11 Sm2 C23 134.00(12) . .
C25 Sm2 C23 50.29(12) . .
C24 Sm2 C23 30.40(12) . .
C12 Sm2 C21 151.65(12) . .
C11 Sm2 C21 174.24(12) . .
C25 Sm2 C21 30.34(12) . .
C24 Sm2 C21 50.15(12) . .
C23 Sm2 C21 50.01(12) . .
C12 Sm2 C13 30.49(14) . .
C11 Sm2 C13 50.46(13) . .
C25 Sm2 C13 114.53(14) . .
C24 Sm2 C13 86.56(14) . .
C23 Sm2 C13 86.75(12) . .
C21 Sm2 C13 134.85(12) . .
C12 Sm2 C22 121.84(12) . .
C11 Sm2 C22 150.25(11) . .
C25 Sm2 C22 50.01(12) . .
C24 Sm2 C22 49.95(12) . .
C23 Sm2 C22 30.14(11) . .
C21 Sm2 C22 30.18(11) . .
C13 Sm2 C22 114.46(12) . .
C12 Sm2 C15 50.17(12) . .
C11 Sm2 C15 30.29(12) . .
C25 Sm2 C15 124.44(12) . .
C24 Sm2 C15 115.51(12) . .
C23 Sm2 C15 132.22(12) . .
C21 Sm2 C15 152.76(12) . .
C13 Sm2 C15 49.71(12) . .
C22 Sm2 C15 162.35(11) . .
C12 Sm2 C14 50.22(14) . .
C11 Sm2 C14 50.20(13) . .
C25 Sm2 C14 105.56(14) . .
C24 Sm2 C14 87.66(13) . .
C23 Sm2 C14 102.41(12) . .
C21 Sm2 C14 135.27(13) . .
C13 Sm2 C14 30.17(13) . .
C22 Sm2 C14 132.47(12) . .
C15 Sm2 C14 29.99(12) . .
C12 Sm2 I1 119.89(9) . .
C11 Sm2 I1 89.03(8) . .
C25 Sm2 I1 88.33(9) . .
C24 Sm2 I1 116.54(10) . .
C23 Sm2 I1 136.35(9) . .
C21 Sm2 I1 87.76(8) . .
C13 Sm2 I1 128.84(9) . .
C22 Sm2 I1 115.04(8) . .
C15 Sm2 I1 79.34(8) . .
C14 Sm2 I1 101.82(9) . .
C12 Sm2 I2 84.59(10) . .
C11 Sm2 I2 84.19(9) . .
C25 Sm2 I2 121.23(9) . .
C24 Sm2 I2 129.35(9) . .
C23 Sm2 I2 101.56(8) . .
C21 Sm2 I2 90.90(8) . .
C13 Sm2 I2 112.99(11) . .
C22 Sm2 I2 79.84(8) . .
C15 Sm2 I2 112.21(9) . .
C14 Sm2 I2 132.57(10) . .
I1 Sm2 I2 87.704(9) . .
Sm2 I1 Sm1 154.433(10) . .
Sm2 I2 Sm2 150.422(15) 2_655 .
C2 C1 C5 107.9(4) . .
C2 C1 C6 125.7(4) . .
C5 C1 C6 126.2(4) . .
C2 C1 Sm1 75.8(2) . .
C5 C1 Sm1 73.6(3) . .
C6 C1 Sm1 121.3(3) . .
C3 C2 C1 108.7(4) . .
C3 C2 C7 123.9(4) . .
C1 C2 C7 126.9(4) . .
C3 C2 Sm1 74.5(2) . .
C1 C2 Sm1 74.1(2) . .
C7 C2 Sm1 124.1(3) . .
C4 C3 C2 107.9(4) . .
C4 C3 C8 127.7(5) . .
C2 C3 C8 123.5(5) . .
C4 C3 Sm1 74.2(3) . .
C2 C3 Sm1 75.5(2) . .
C8 C3 Sm1 124.6(4) . .
C3 C4 C5 108.5(4) . .
C3 C4 C9 126.1(5) . .
C5 C4 C9 123.7(5) . .
C3 C4 Sm1 75.8(3) . .
C5 C4 Sm1 73.9(2) . .
C9 C4 Sm1 128.0(4) . .
C1 C5 C4 107.0(4) . .
C1 C5 C10 125.9(5) . .
C4 C5 C10 126.8(5) . .
C1 C5 Sm1 75.8(2) . .
C4 C5 Sm1 75.3(3) . .
C10 C5 Sm1 119.6(3) . .
C15 C11 C12 107.3(4) . .
C15 C11 C16 126.1(4) . .
C12 C11 C16 126.6(4) . .
C15 C11 Sm2 76.9(2) . .
C12 C11 Sm2 73.6(2) . .
C16 C11 Sm2 117.1(3) . .
C13 C12 C11 108.5(4) . .
C13 C12 C17 124.1(4) . .
C11 C12 C17 127.1(4) . .
C13 C12 Sm2 77.3(3) . .
C11 C12 Sm2 75.5(2) . .
C17 C12 Sm2 118.2(3) . .
C12 C13 C14 107.9(4) . .
C12 C13 C18 125.2(5) . .
C14 C13 C18 125.3(4) . .
C12 C13 Sm2 72.2(2) . .
C14 C13 Sm2 76.1(2) . .
C18 C13 Sm2 128.7(3) . .
C15 C14 C13 107.4(4) . .
C15 C14 C19 123.7(4) . .
C13 C14 C19 128.0(4) . .
C15 C14 Sm2 74.2(2) . .
C13 C14 Sm2 73.7(2) . .
C19 C14 Sm2 126.2(3) . .
C11 C15 C14 108.8(3) . .
C11 C15 C20 126.2(4) . .
C14 C15 C20 124.2(4) . .
C11 C15 Sm2 72.8(2) . .
C14 C15 Sm2 75.8(2) . .
C20 C15 Sm2 125.7(3) . .
C25 C21 C22 107.9(3) . .
C25 C21 C26 126.1(4) . .
C22 C21 C26 125.6(4) . .
C25 C21 Sm2 73.8(2) . .
C22 C21 Sm2 75.4(2) . .
C26 C21 Sm2 121.8(3) . .
C23 C22 C21 108.2(3) . .
C23 C22 C27 124.3(3) . .
C21 C22 C27 126.4(4) . .
C23 C22 Sm2 74.2(2) . .
C21 C22 Sm2 74.4(2) . .
C27 C22 Sm2 126.6(3) . .
C22 C23 C24 108.1(3) . .
C22 C23 C28 123.9(4) . .
C24 C23 C28 127.0(4) . .
C22 C23 Sm2 75.6(2) . .
C24 C23 Sm2 74.6(2) . .
C28 C23 Sm2 124.9(3) . .
C23 C24 C25 107.6(4) . .
C23 C24 C29 127.0(4) . .
C25 C24 C29 124.0(4) . .
C23 C24 Sm2 75.0(2) . .
C25 C24 Sm2 74.1(2) . .
C29 C24 Sm2 127.1(3) . .
C21 C25 C24 108.1(3) . .
C21 C25 C30 126.8(4) . .
C24 C25 C30 124.8(4) . .
C21 C25 Sm2 75.9(2) . .
C24 C25 Sm2 75.3(2) . .
C30 C25 Sm2 119.3(3) . .

loop_
_geom_bond_atom_site_label_1
_geom_bond_atom_site_label_2
_geom_bond_distance
_geom_bond_site_symmetry_2
Sm1 C5 2.685(4) .
Sm1 C5 2.685(4) 2_655
Sm1 C4 2.704(4) 2_655
Sm1 C4 2.704(4) .
Sm1 C1 2.713(4) 2_655
Sm1 C1 2.713(4) .
Sm1 C3 2.723(4) .
Sm1 C3 2.723(4) 2_655
Sm1 C2 2.736(4) .
Sm1 C2 2.736(4) 2_655
Sm1 I1 3.1801(3) .
Sm1 I1 3.1801(3) 2_655
Sm1 Cnt1 2.430 .
Sm1 Cnt1 2.430 2_655
Sm2 C12 2.657(4) .
Sm2 C11 2.683(4) .
Sm2 C25 2.692(4) .
Sm2 C24 2.708(4) .
Sm2 C23 2.713(4) .
Sm2 C21 2.718(4) .
Sm2 C13 2.723(4) .
Sm2 C22 2.731(4) .
Sm2 C15 2.735(4) .
Sm2 C14 2.754(4) .
Sm2 I1 3.1607(3) .
Sm2 I2 3.1886(2) .
I2 Sm2 3.1886(2) 2_655
Sm2 Cnt2 2.427 .
Sm2 Cnt3 2.429 .
C1 C2 1.414(6) .
C1 C5 1.425(6) .
C1 C6 1.505(6) .
C2 C3 1.409(6) .
C2 C7 1.501(6) .
C3 C4 1.406(7) .
C3 C8 1.502(7) .
C4 C5 1.430(7) .
C4 C9 1.508(7) .
C5 C10 1.520(7) .
C11 C15 1.416(5) .
C11 C12 1.423(6) .
C11 C16 1.495(6) .
C12 C13 1.416(7) .
C12 C17 1.515(6) .
C13 C14 1.426(6) .
C13 C18 1.502(6) .
C14 C15 1.421(6) .
C14 C19 1.502(7) .
C15 C20 1.504(5) .
C21 C25 1.416(6) .
C21 C22 1.419(5) .
C21 C26 1.502(6) .
C22 C23 1.415(5) .
C22 C27 1.498(5) .
C23 C24 1.421(6) .
C23 C28 1.506(6) .
C24 C25 1.424(6) .
C24 C29 1.505(6) .
C25 C30 1.503(6) .
